data_1565593
loop_
_publ_author_name
'Al-Khalili, Asia N.'
'Al-Busaidi, Idris J.'
'Ilmi, Rashid'
'Al-Mandhary, Muna'
'Khan, Muhammad S.'
'Al-Rasbi, Nawal K.'

_publ_section_title
;
 Investigation of binding tendency of Eu(III) and La(III)-Schiff base
 complexes to selected oxy-anions and amino acids
;
_journal_name_full 'Inorganica Chimica Acta'
_journal_page_first 119226
_journal_paper_doi 10.1016/j.ica.2019.119226
_journal_volume 501
_journal_year 2020
_chemical_formula_sum 'C16 H28 Cl3 Eu N6 O7'
_chemical_formula_weight 674.75
_space_group_crystal_system triclinic
_space_group_IT_number 2
_space_group_name_Hall '-P 1'
_space_group_name_H-M_alt 'P -1'
_atom_sites_solution_hydrogens mixed
_cell_angle_alpha 79.1130(10)
_cell_angle_beta 81.1460(10)
_cell_angle_gamma 85.8460(10)
_cell_formula_units_Z 2
_cell_length_a 9.5866(3)
_cell_length_b 9.7464(3)
_cell_length_c 13.8899(4)
_cell_measurement_reflns_used 7090
_cell_measurement_temperature 150(2)
_cell_measurement_theta_max 25.50
_cell_measurement_theta_min 2.38
_cell_volume 1258.00(7)
_computing_structure_refinement 'SHELXL-2018/3 (Sheldrick, 2018)'
_diffrn_ambient_temperature 150(2)
_diffrn_detector_area_resol_mean 100
_diffrn_measured_fraction_theta_full 0.993
_diffrn_measured_fraction_theta_max 0.992
_diffrn_measurement_device_type 'Bruker smart'
_diffrn_measurement_method 'w scan'
_diffrn_radiation_type MoK\a
_diffrn_radiation_wavelength 0.71073
_diffrn_reflns_av_R_equivalents 0.0307
_diffrn_reflns_av_unetI/netI 0.0318
_diffrn_reflns_Laue_measured_fraction_full 0.993
_diffrn_reflns_Laue_measured_fraction_max 0.992
_diffrn_reflns_limit_h_max 11
_diffrn_reflns_limit_h_min -11
_diffrn_reflns_limit_k_max 11
_diffrn_reflns_limit_k_min -11
_diffrn_reflns_limit_l_max 16
_diffrn_reflns_limit_l_min -16
_diffrn_reflns_number 15080
_diffrn_reflns_point_group_measured_fraction_full 0.993
_diffrn_reflns_point_group_measured_fraction_max 0.992
_diffrn_reflns_theta_full 25.242
_diffrn_reflns_theta_max 25.498
_diffrn_reflns_theta_min 2.130
_exptl_absorpt_coefficient_mu 2.858
_exptl_absorpt_correction_T_max 0.7631
_exptl_absorpt_correction_T_min 0.4616
_exptl_absorpt_correction_type multi-scan
_exptl_absorpt_process_details sadabs
_exptl_crystal_colour colorless
_exptl_crystal_density_diffrn 1.781
_exptl_crystal_density_method 'not measured'
_exptl_crystal_description block
_exptl_crystal_F_000 672
_exptl_crystal_size_max 0.320
_exptl_crystal_size_mid 0.310
_exptl_crystal_size_min 0.100
_refine_diff_density_max 1.420
_refine_diff_density_min -0.930
_refine_diff_density_rms 0.111
_refine_ls_extinction_coef .
_refine_ls_extinction_method none
_refine_ls_goodness_of_fit_ref 1.046
_refine_ls_hydrogen_treatment constr
_refine_ls_matrix_type full
_refine_ls_number_parameters 298
_refine_ls_number_reflns 4637
_refine_ls_number_restraints 5
_refine_ls_restrained_S_all 1.070
_refine_ls_R_factor_all 0.0286
_refine_ls_R_factor_gt 0.0253
_refine_ls_shift/su_max 0.001
_refine_ls_shift/su_mean 0.000
_refine_ls_structure_factor_coef Fsqd
_refine_ls_weighting_details 'w=1/[\s^2^(Fo^2^)+(0.0388P)^2^+0.6947P] where P=(Fo^2^+2Fc^2^)/3'
_refine_ls_weighting_scheme calc
_refine_ls_wR_factor_gt 0.0632
_refine_ls_wR_factor_ref 0.0651
_reflns_Friedel_coverage 0.000
_reflns_Friedel_fraction_full .
_reflns_Friedel_fraction_max .
_reflns_number_gt 4257
_reflns_number_total 4637
_reflns_threshold_expression 'I > 2\s(I)'
_cod_data_source_file EuL.cif
_cod_data_source_block shelx
_cod_database_code 1565593
_shelx_space_group_comment
;
The symmetry employed for this shelxl refinement is uniquely defined
by the following loop, which should always be used as a source of
symmetry information in preference to the above space-group names.
They are only intended as comments.
;
_shelx_estimated_absorpt_t_min 0.462
_shelx_estimated_absorpt_t_max 0.763

loop_
_space_group_symop_operation_xyz
'x, y, z'
'-x, -y, -z'

loop_
_atom_site_label
_atom_site_type_symbol
_atom_site_fract_x
_atom_site_fract_y
_atom_site_fract_z
_atom_site_U_iso_or_equiv
_atom_site_adp_type
_atom_site_occupancy
_atom_site_site_symmetry_order
_atom_site_calc_flag
_atom_site_refinement_flags_posn
_atom_site_refinement_flags_adp
_atom_site_refinement_flags_occupancy
_atom_site_disorder_assembly
_atom_site_disorder_group
Eu1 Eu 0.20601(2) 0.18857(2) 0.23464(2) 0.00990(7) Uani 1 1 d . . . . .
Cl1 Cl -0.12751(9) 0.29026(9) 0.65717(6) 0.01778(18) Uani 1 1 d . . . . .
Cl2 Cl 0.47482(10) 0.80252(9) 0.07405(6) 0.01905(19) Uani 1 1 d . . . . .
Cl3 Cl 0.29645(9) 0.73568(9) -0.20056(6) 0.01851(18) Uani 1 1 d . . . . .
O1W O 0.4398(2) 0.1567(2) 0.15005(16) 0.0149(5) Uani 1 1 d . . . . .
H1W H 0.454186 0.154515 0.084331 0.018 Uiso 1 1 d R U . . .
H2W H 0.519485 0.185116 0.162931 0.018 Uiso 1 1 d R U . . .
O2W O 0.2186(2) -0.0371(2) 0.18131(16) 0.0144(5) Uani 1 1 d D . . . .
H3W H 0.295011 -0.060365 0.144488 0.017 Uiso 1 1 d R U . . .
H4W H 0.203461 -0.113921 0.237485 0.017 Uiso 1 1 d DR U . . .
O3W O -0.0303(2) 0.1006(2) 0.26825(16) 0.0151(5) Uani 1 1 d D . . . .
H5W H -0.102619 0.152196 0.245277 0.018 Uiso 1 1 d DR U . . .
H6W H -0.057819 0.016095 0.272976 0.018 Uiso 1 1 d R U . . .
O4W O -0.1554(3) -0.1424(3) 0.28310(18) 0.0238(6) Uani 1 1 d D . . . .
H7W H -0.091598 -0.203167 0.280169 0.029 Uiso 1 1 d R U . . .
H8W H -0.189898 -0.119166 0.240069 0.029 Uiso 1 1 d DR U . . .
O5W O -0.2584(3) -0.0348(3) 0.11014(19) 0.0282(6) Uani 1 1 d D . . . .
H9W H -0.287772 0.061246 0.114412 0.034 Uiso 1 1 d DR U . . .
H10W H -0.290472 -0.089554 0.135812 0.034 Uiso 1 1 d DR U . . .
O11 O 0.0286(2) 0.3695(2) 0.27704(16) 0.0142(5) Uani 1 1 d . . . . .
O23 O 0.3435(2) 0.3363(2) 0.30350(16) 0.0139(5) Uani 1 1 d . . . . .
N1 N 0.3288(3) 0.0085(3) 0.36566(19) 0.0118(6) Uani 1 1 d . . . . .
N8 N 0.1126(3) 0.1798(3) 0.41797(19) 0.0123(6) Uani 1 1 d . . . . .
N9 N 0.0038(3) 0.2737(3) 0.43909(19) 0.0146(6) Uani 1 1 d . . . . .
H9 H -0.039307 0.272441 0.499921 0.018 Uiso 1 1 calc R U . . .
N13 N 0.1206(3) 0.2555(3) 0.06309(19) 0.0130(6) Uani 1 1 d . . . . .
N20 N 0.2814(3) 0.4211(3) 0.1253(2) 0.0127(6) Uani 1 1 d . . . . .
N21 N 0.3639(3) 0.5005(3) 0.16414(19) 0.0135(6) Uani 1 1 d . . . . .
H21 H 0.398382 0.579259 0.129940 0.016 Uiso 1 1 calc R U . . .
C2 C 0.4407(4) -0.0747(3) 0.3423(2) 0.0146(7) Uani 1 1 d . . . . .
H2 H 0.478095 -0.069086 0.274292 0.018 Uiso 1 1 calc R U . . .
C3 C 0.5055(4) -0.1692(4) 0.4117(3) 0.0171(7) Uani 1 1 d . . . . .
H3 H 0.586438 -0.224623 0.391508 0.020 Uiso 1 1 calc R U . . .
C4 C 0.4498(4) -0.1811(4) 0.5110(3) 0.0172(7) Uani 1 1 d . . . . .
H4 H 0.491320 -0.245193 0.560208 0.021 Uiso 1 1 calc R U . . .
C5 C 0.3325(4) -0.0978(4) 0.5366(2) 0.0174(8) Uani 1 1 d . . . . .
H5 H 0.291107 -0.104869 0.603947 0.021 Uiso 1 1 calc R U . . .
C6 C 0.2756(4) -0.0034(4) 0.4632(2) 0.0127(7) Uani 1 1 d . . . . .
C7 C 0.1576(4) 0.0927(4) 0.4878(2) 0.0142(7) Uani 1 1 d . . . . .
H7 H 0.115274 0.090232 0.554568 0.017 Uiso 1 1 calc R U . . .
C10 C -0.0339(4) 0.3680(4) 0.3620(2) 0.0148(7) Uani 1 1 d . . . . .
C12 C -0.1557(4) 0.4666(4) 0.3860(3) 0.0193(8) Uani 1 1 d . . . . .
H12A H -0.189061 0.447179 0.457333 0.029 Uiso 1 1 calc R U . . .
H12B H -0.125466 0.563010 0.366568 0.029 Uiso 1 1 calc R U . . .
H12C H -0.232528 0.454056 0.349746 0.029 Uiso 1 1 calc R U . . .
C14 C 0.0281(4) 0.1809(4) 0.0347(2) 0.0145(7) Uani 1 1 d . . . . .
H14 H 0.001012 0.095122 0.076165 0.017 Uiso 1 1 calc R U . . .
C15 C -0.0310(4) 0.2219(4) -0.0523(2) 0.0168(7) Uani 1 1 d . . . . .
H15 H -0.099095 0.166903 -0.068252 0.020 Uiso 1 1 calc R U . . .
C16 C 0.0113(4) 0.3437(4) -0.1150(2) 0.0173(8) Uani 1 1 d . . . . .
H16 H -0.026564 0.373625 -0.175213 0.021 Uiso 1 1 calc R U . . .
C17 C 0.1106(4) 0.4222(4) -0.0884(2) 0.0159(7) Uani 1 1 d . . . . .
H17 H 0.143125 0.505446 -0.130860 0.019 Uiso 1 1 calc R U . . .
C18 C 0.1609(4) 0.3767(4) 0.0010(2) 0.0139(7) Uani 1 1 d . . . . .
C19 C 0.2543(4) 0.4611(4) 0.0364(2) 0.0141(7) Uani 1 1 d . . . . .
H19 H 0.293554 0.542584 -0.004633 0.017 Uiso 1 1 calc R U . . .
C22 C 0.3888(3) 0.4508(3) 0.2577(2) 0.0135(7) Uani 1 1 d . . . . .
C24 C 0.4725(4) 0.5394(4) 0.3014(3) 0.0176(7) Uani 1 1 d . . . . .
H24A H 0.497201 0.624279 0.253079 0.026 Uiso 1 1 calc R U . . .
H24B H 0.416404 0.565175 0.361033 0.026 Uiso 1 1 calc R U . . .
H24C H 0.559049 0.487249 0.318855 0.026 Uiso 1 1 calc R U . . .

loop_
_atom_site_aniso_label
_atom_site_aniso_U_11
_atom_site_aniso_U_22
_atom_site_aniso_U_33
_atom_site_aniso_U_23
_atom_site_aniso_U_13
_atom_site_aniso_U_12
Eu1 0.01022(10) 0.01029(10) 0.00862(9) 0.00072(6) -0.00157(6) -0.00264(7)
Cl1 0.0185(4) 0.0198(4) 0.0139(4) -0.0009(3) 0.0001(3) -0.0034(4)
Cl2 0.0247(5) 0.0147(4) 0.0160(4) -0.0008(3) 0.0025(3) -0.0059(4)
Cl3 0.0151(4) 0.0183(4) 0.0219(4) -0.0008(3) -0.0045(3) -0.0032(3)
O1W 0.0124(12) 0.0184(13) 0.0138(11) -0.0024(10) -0.0011(9) -0.0027(10)
O2W 0.0152(12) 0.0138(12) 0.0142(11) -0.0019(9) -0.0024(9) -0.0020(10)
O3W 0.0113(12) 0.0145(12) 0.0191(12) 0.0002(10) -0.0040(10) -0.0026(10)
O4W 0.0275(15) 0.0198(14) 0.0252(13) -0.0043(11) -0.0065(11) -0.0024(12)
O5W 0.0249(15) 0.0254(15) 0.0338(15) -0.0040(12) -0.0054(12) 0.0022(12)
O11 0.0146(12) 0.0148(12) 0.0121(11) 0.0010(9) -0.0005(9) -0.0048(10)
O23 0.0149(12) 0.0120(12) 0.0138(11) 0.0011(9) -0.0019(9) -0.0037(10)
N1 0.0146(15) 0.0106(14) 0.0112(13) -0.0011(11) -0.0039(11) -0.0042(12)
N8 0.0128(15) 0.0126(14) 0.0112(13) 0.0000(11) -0.0017(11) -0.0037(12)
N9 0.0156(15) 0.0169(15) 0.0096(13) -0.0004(11) 0.0003(11) 0.0011(12)
N13 0.0133(15) 0.0126(14) 0.0129(13) -0.0003(11) -0.0028(11) -0.0021(12)
N20 0.0117(14) 0.0118(14) 0.0153(14) -0.0018(11) -0.0040(11) -0.0013(12)
N21 0.0141(15) 0.0119(14) 0.0148(14) -0.0001(11) -0.0036(12) -0.0064(12)
C2 0.0184(19) 0.0137(17) 0.0123(16) -0.0017(13) -0.0029(14) -0.0045(15)
C3 0.0168(19) 0.0117(17) 0.0235(18) -0.0020(14) -0.0069(15) -0.0012(15)
C4 0.0190(19) 0.0110(17) 0.0222(18) 0.0036(14) -0.0110(15) -0.0056(15)
C5 0.0214(19) 0.0163(18) 0.0140(16) 0.0039(14) -0.0057(14) -0.0083(15)
C6 0.0137(17) 0.0127(17) 0.0128(15) -0.0009(13) -0.0041(13) -0.0076(14)
C7 0.0157(18) 0.0169(18) 0.0097(15) -0.0010(13) 0.0003(13) -0.0075(15)
C10 0.0142(18) 0.0145(18) 0.0170(17) -0.0036(14) -0.0037(14) -0.0048(14)
C12 0.0166(19) 0.0190(19) 0.0194(18) 0.0006(15) 0.0011(15) 0.0002(15)
C14 0.0141(17) 0.0149(17) 0.0143(16) -0.0028(14) -0.0009(14) -0.0019(14)
C15 0.0154(18) 0.0177(18) 0.0185(17) -0.0043(14) -0.0047(14) -0.0015(15)
C16 0.0211(19) 0.0199(19) 0.0111(16) -0.0030(14) -0.0053(14) 0.0039(15)
C17 0.0209(19) 0.0132(17) 0.0116(16) 0.0007(13) -0.0003(14) -0.0003(15)
C18 0.0138(17) 0.0132(17) 0.0133(16) -0.0011(13) -0.0012(13) 0.0024(14)
C19 0.0141(18) 0.0120(17) 0.0141(16) 0.0006(13) 0.0013(13) -0.0027(14)
C22 0.0085(16) 0.0121(17) 0.0212(17) -0.0063(14) -0.0030(14) 0.0024(14)
C24 0.0190(19) 0.0154(18) 0.0193(17) -0.0007(14) -0.0082(15) -0.0023(15)

loop_
_atom_type_symbol
_atom_type_description
_atom_type_scat_dispersion_real
_atom_type_scat_dispersion_imag
_atom_type_scat_source
C C 0.0033 0.0016 'International Tables Vol C Tables 4.2.6.8 and 6.1.1.4'
H H 0.0000 0.0000 'International Tables Vol C Tables 4.2.6.8 and 6.1.1.4'
N N 0.0061 0.0033 'International Tables Vol C Tables 4.2.6.8 and 6.1.1.4'
O O 0.0106 0.0060 'International Tables Vol C Tables 4.2.6.8 and 6.1.1.4'
Eu Eu -0.1578 3.6682 'International Tables Vol C Tables 4.2.6.8 and 6.1.1.4'
Cl Cl 0.1484 0.1585 'International Tables Vol C Tables 4.2.6.8 and 6.1.1.4'

loop_
_geom_angle_atom_site_label_1
_geom_angle_atom_site_label_2
_geom_angle_atom_site_label_3
_geom_angle
_geom_angle_site_symmetry_1
_geom_angle_site_symmetry_3
O1W Eu1 O3W 144.26(8) . .
O1W Eu1 O23 77.05(8) . .
O3W Eu1 O23 137.65(7) . .
O1W Eu1 O2W 72.88(8) . .
O3W Eu1 O2W 72.15(8) . .
O23 Eu1 O2W 141.58(8) . .
O1W Eu1 O11 142.38(8) . .
O3W Eu1 O11 68.65(8) . .
O23 Eu1 O11 78.38(8) . .
O2W Eu1 O11 139.15(8) . .
O1W Eu1 N8 131.59(8) . .
O3W Eu1 N8 71.28(8) . .
O23 Eu1 N8 70.31(8) . .
O2W Eu1 N8 114.27(8) . .
O11 Eu1 N8 62.79(8) . .
O1W Eu1 N20 71.12(8) . .
O3W Eu1 N20 126.28(8) . .
O23 Eu1 N20 62.78(8) . .
O2W Eu1 N20 125.88(8) . .
O11 Eu1 N20 72.43(8) . .
N8 Eu1 N20 119.83(9) . .
O1W Eu1 N13 88.09(8) . .
O3W Eu1 N13 77.66(8) . .
O23 Eu1 N13 124.62(8) . .
O2W Eu1 N13 77.97(8) . .
O11 Eu1 N13 82.91(8) . .
N8 Eu1 N13 140.00(9) . .
N20 Eu1 N13 61.91(9) . .
O1W Eu1 N1 76.86(8) . .
O3W Eu1 N1 99.89(8) . .
O23 Eu1 N1 76.98(8) . .
O2W Eu1 N1 73.36(8) . .
O11 Eu1 N1 124.13(8) . .
N8 Eu1 N1 61.84(8) . .
N20 Eu1 N1 132.76(9) . .
N13 Eu1 N1 150.44(8) . .
Eu1 O1W H1W 120.5 . .
Eu1 O1W H2W 127.7 . .
H1W O1W H2W 105.5 . .
Eu1 O2W H3W 118.1 . .
Eu1 O2W H4W 111.7 . .
H3W O2W H4W 106.1 . .
Eu1 O3W H5W 120.9 . .
Eu1 O3W H6W 130.1 . .
H5W O3W H6W 101.8 . .
H7W O4W H8W 118.0 . .
H9W O5W H10W 125.2 . .
C10 O11 Eu1 122.8(2) . .
C22 O23 Eu1 123.8(2) . .
C2 N1 C6 117.0(3) . .
C2 N1 Eu1 123.9(2) . .
C6 N1 Eu1 119.1(2) . .
C7 N8 N9 119.8(3) . .
C7 N8 Eu1 124.1(2) . .
N9 N8 Eu1 116.03(19) . .
C10 N9 N8 116.7(3) . .
C10 N9 H9 121.6 . .
N8 N9 H9 121.6 . .
C14 N13 C18 117.2(3) . .
C14 N13 Eu1 122.3(2) . .
C18 N13 Eu1 120.3(2) . .
C19 N20 N21 119.7(3) . .
C19 N20 Eu1 123.9(2) . .
N21 N20 Eu1 116.26(19) . .
C22 N21 N20 116.2(3) . .
C22 N21 H21 121.9 . .
N20 N21 H21 121.9 . .
N1 C2 C3 123.7(3) . .
N1 C2 H2 118.1 . .
C3 C2 H2 118.1 . .
C4 C3 C2 118.8(3) . .
C4 C3 H3 120.6 . .
C2 C3 H3 120.6 . .
C5 C4 C3 118.4(3) . .
C5 C4 H4 120.8 . .
C3 C4 H4 120.8 . .
C4 C5 C6 119.5(3) . .
C4 C5 H5 120.3 . .
C6 C5 H5 120.3 . .
N1 C6 C5 122.6(3) . .
N1 C6 C7 116.3(3) . .
C5 C6 C7 121.1(3) . .
N8 C7 C6 118.5(3) . .
N8 C7 H7 120.7 . .
C6 C7 H7 120.7 . .
O11 C10 N9 121.0(3) . .
O11 C10 C12 123.0(3) . .
N9 C10 C12 116.0(3) . .
C10 C12 H12A 109.5 . .
C10 C12 H12B 109.5 . .
H12A C12 H12B 109.5 . .
C10 C12 H12C 109.5 . .
H12A C12 H12C 109.5 . .
H12B C12 H12C 109.5 . .
N13 C14 C15 123.7(3) . .
N13 C14 H14 118.2 . .
C15 C14 H14 118.2 . .
C16 C15 C14 118.8(3) . .
C16 C15 H15 120.6 . .
C14 C15 H15 120.6 . .
C15 C16 C17 118.8(3) . .
C15 C16 H16 120.6 . .
C17 C16 H16 120.6 . .
C18 C17 C16 118.8(3) . .
C18 C17 H17 120.6 . .
C16 C17 H17 120.6 . .
N13 C18 C17 122.6(3) . .
N13 C18 C19 116.3(3) . .
C17 C18 C19 121.0(3) . .
N20 C19 C18 117.2(3) . .
N20 C19 H19 121.4 . .
C18 C19 H19 121.4 . .
O23 C22 N21 120.9(3) . .
O23 C22 C24 122.9(3) . .
N21 C22 C24 116.3(3) . .
C22 C24 H24A 109.5 . .
C22 C24 H24B 109.5 . .
H24A C24 H24B 109.5 . .
C22 C24 H24C 109.5 . .
H24A C24 H24C 109.5 . .
H24B C24 H24C 109.5 . .

loop_
_geom_bond_atom_site_label_1
_geom_bond_atom_site_label_2
_geom_bond_distance
_geom_bond_site_symmetry_2
Eu1 O1W 2.393(2) .
Eu1 O3W 2.427(2) .
Eu1 O23 2.431(2) .
Eu1 O2W 2.439(2) .
Eu1 O11 2.449(2) .
Eu1 N8 2.554(3) .
Eu1 N20 2.562(3) .
Eu1 N13 2.591(3) .
Eu1 N1 2.633(3) .
O1W H1W 0.9060 .
O1W H2W 0.8849 .
O2W H3W 0.8685 .
O2W H4W 0.9750 .
O3W H5W 0.8905 .
O3W H6W 0.8703 .
O4W H7W 0.8217 .
O4W H8W 0.7189 .
O5W H9W 0.9680 .
O5W H10W 0.6514 .
O11 C10 1.237(4) .
O23 C22 1.247(4) .
N1 C2 1.334(4) .
N1 C6 1.359(4) .
N8 C7 1.270(4) .
N8 N9 1.371(4) .
N9 C10 1.349(4) .
N9 H9 0.8800 .
N13 C14 1.333(4) .
N13 C18 1.367(4) .
N20 C19 1.283(4) .
N20 N21 1.377(4) .
N21 C22 1.350(4) .
N21 H21 0.8800 .
C2 C3 1.389(5) .
C2 H2 0.9500 .
C3 C4 1.387(5) .
C3 H3 0.9500 .
C4 C5 1.380(5) .
C4 H4 0.9500 .
C5 C6 1.388(5) .
C5 H5 0.9500 .
C6 C7 1.457(5) .
C7 H7 0.9500 .
C10 C12 1.495(5) .
C12 H12A 0.9800 .
C12 H12B 0.9800 .
C12 H12C 0.9800 .
C14 C15 1.391(5) .
C14 H14 0.9500 .
C15 C16 1.379(5) .
C15 H15 0.9500 .
C16 C17 1.397(5) .
C16 H16 0.9500 .
C17 C18 1.384(5) .
C17 H17 0.9500 .
C18 C19 1.454(5) .
C19 H19 0.9500 .
C22 C24 1.485(5) .
C24 H24A 0.9800 .
C24 H24B 0.9800 .
C24 H24C 0.9800 .

loop_
_geom_torsion_atom_site_label_1
_geom_torsion_atom_site_label_2
_geom_torsion_atom_site_label_3
_geom_torsion_atom_site_label_4
_geom_torsion
_geom_torsion_site_symmetry_1
_geom_torsion_site_symmetry_2
_geom_torsion_site_symmetry_3
_geom_torsion_site_symmetry_4
C7 N8 N9 C10 176.6(3) . . . .
Eu1 N8 N9 C10 -5.5(4) . . . .
C19 N20 N21 C22 -179.4(3) . . . .
Eu1 N20 N21 C22 -3.7(3) . . . .
C6 N1 C2 C3 -1.2(5) . . . .
Eu1 N1 C2 C3 179.7(2) . . . .
N1 C2 C3 C4 1.6(5) . . . .
C2 C3 C4 C5 -0.4(5) . . . .
C3 C4 C5 C6 -1.1(5) . . . .
C2 N1 C6 C5 -0.4(5) . . . .
Eu1 N1 C6 C5 178.7(2) . . . .
C2 N1 C6 C7 177.3(3) . . . .
Eu1 N1 C6 C7 -3.6(4) . . . .
C4 C5 C6 N1 1.6(5) . . . .
C4 C5 C6 C7 -176.0(3) . . . .
N9 N8 C7 C6 -178.5(3) . . . .
Eu1 N8 C7 C6 3.8(4) . . . .
N1 C6 C7 N8 0.1(5) . . . .
C5 C6 C7 N8 177.8(3) . . . .
Eu1 O11 C10 N9 7.4(4) . . . .
Eu1 O11 C10 C12 -171.4(2) . . . .
N8 N9 C10 O11 -0.8(5) . . . .
N8 N9 C10 C12 178.1(3) . . . .
C18 N13 C14 C15 -1.7(5) . . . .
Eu1 N13 C14 C15 173.1(2) . . . .
N13 C14 C15 C16 2.3(5) . . . .
C14 C15 C16 C17 -0.6(5) . . . .
C15 C16 C17 C18 -1.4(5) . . . .
C14 N13 C18 C17 -0.5(5) . . . .
Eu1 N13 C18 C17 -175.4(2) . . . .
C14 N13 C18 C19 176.0(3) . . . .
Eu1 N13 C18 C19 1.1(4) . . . .
C16 C17 C18 N13 2.1(5) . . . .
C16 C17 C18 C19 -174.3(3) . . . .
N21 N20 C19 C18 -177.0(3) . . . .
Eu1 N20 C19 C18 7.7(4) . . . .
N13 C18 C19 N20 -5.5(4) . . . .
C17 C18 C19 N20 171.0(3) . . . .
Eu1 O23 C22 N21 -0.3(4) . . . .
Eu1 O23 C22 C24 179.9(2) . . . .
N20 N21 C22 O23 2.8(4) . . . .
N20 N21 C22 C24 -177.4(3) . . . .
